data_2312344
loop_
_publ_author_name
'Gaydamaka, Anna A.'
'Rashchenko, Sergey V.'
'Semerikova, Anna I.'
'Smirnova, Ekaterina S.'
'Ivanova, Anna G.'
'Arkhipov, Sergey G.'
'Zakharov, Boris A.'
'Bogdanov, Nikita E.'
'Boldyreva, Elena V.'

_publ_section_title
;
 A high-pressure single-crystal X-ray diffraction study of potassium
 guaninate hydrate,
 K<sup>+</sup>&#xb7;C<sub>5</sub>H<sub>4</sub>N<sub>5</sub>O<sup>-</sup>&#xb7;H<sub>2</sub>O.
;
_journal_issue 6
_journal_name_full 'Acta crystallographica Section B, Structural science, crystal engineering and materials'
_journal_paper_doi 10.1107/S2052520623008740
_journal_volume 79
_journal_year 2023
_chemical_formula_moiety 'C10 H12 K2 N10 O4'
_chemical_formula_sum 'C10 H12 K2 N10 O4'
_chemical_formula_weight 414.50
_chemical_name_common potassium{2-amino-6-oxo-1-hydro-purine-7(9)-ide/2-amino-6-oxo-7-hydro-purine-1(3)-ide}monohydrate
_chemical_name_systematic
potassium{2-amino-6-oxo-1-hydro-purine-7(9)-ide/2-amino-6-oxo-7-hydro-purine-1(3)-ide}monohydrate
_space_group_crystal_system monoclinic
_space_group_IT_number 15
_space_group_name_Hall '-C 2yc'
_space_group_name_H-M_alt 'C 1 2/c 1'
_atom_sites_solution_hydrogens mixed
_atom_sites_solution_primary direct
_atom_sites_solution_secondary direct
_audit_creation_method SHELXL-2019/2
_cell_angle_alpha 90
_cell_angle_beta 128.63(3)
_cell_angle_gamma 90
_cell_formula_units_Z 8
_cell_length_a 36.007(4)
_cell_length_b 3.68425(9)
_cell_length_c 28.377(7)
_cell_measurement_reflns_used 5922
_cell_measurement_temperature 293(2)
_cell_measurement_theta_max 28.9630
_cell_measurement_theta_min 1.4470
_cell_volume 2940.8(15)
_computing_cell_refinement 'CrysAlisPro 1.171.42.49 (Rigaku OD, 2022)'
_computing_data_collection 'CrysAlisPro 1.171.42.49 (Rigaku OD, 2022)'
_computing_data_reduction 'CrysAlisPro 1.171.42.49 (Rigaku OD, 2022)'
_computing_molecular_graphics 'Mercury (Macrae et al., 2020), Vesta(Momma,2011)'
_computing_structure_refinement 'SHELXL-2019/2 (Sheldrick, 2019)'
_diffrn_ambient_temperature 293(2)
_diffrn_detector 'Hybrid Pixel Array Detector'
_diffrn_detector_area_resol_mean 10.0000
_diffrn_detector_type 'HyPix-Arc 150'
_diffrn_measured_fraction_theta_full 0.354
_diffrn_measured_fraction_theta_max 0.291
_diffrn_measurement_device 'four-circle diffractometer'
_diffrn_measurement_device_type 'XtaLAB Synergy R, DW system, HyPix-Arc 150'
_diffrn_measurement_method '\w scans'
_diffrn_radiation_monochromator mirror
_diffrn_radiation_probe x-ray
_diffrn_radiation_type MoK\a
_diffrn_radiation_wavelength 0.71073
_diffrn_reflns_av_R_equivalents 0.1304
_diffrn_reflns_av_unetI/netI 0.0451
_diffrn_reflns_Laue_measured_fraction_full 0.354
_diffrn_reflns_Laue_measured_fraction_max 0.291
_diffrn_reflns_limit_h_max 36
_diffrn_reflns_limit_h_min -36
_diffrn_reflns_limit_k_max 4
_diffrn_reflns_limit_k_min -5
_diffrn_reflns_limit_l_max 14
_diffrn_reflns_limit_l_min -14
_diffrn_reflns_number 12356
_diffrn_reflns_point_group_measured_fraction_full 0.354
_diffrn_reflns_point_group_measured_fraction_max 0.291
_diffrn_reflns_theta_full 25.242
_diffrn_reflns_theta_max 29.424
_diffrn_reflns_theta_min 1.448
_diffrn_source 'Rotating-anode X-ray tube'
_diffrn_source_type 'Rigaku (Mo) X-ray Source'
_exptl_absorpt_coefficient_mu 0.693
_exptl_absorpt_correction_T_max 0.481
_exptl_absorpt_correction_T_min 0.396
_exptl_absorpt_correction_type gaussian
_exptl_absorpt_process_details 'Absorb-7 (Angel, 2013)'
_exptl_crystal_colour colourless
_exptl_crystal_density_diffrn 1.872
_exptl_crystal_description needle
_exptl_crystal_F_000 1696
_exptl_crystal_size_max 0.14
_exptl_crystal_size_mid 0.08
_exptl_crystal_size_min 0.08
_refine_diff_density_max 0.367
_refine_diff_density_min -0.391
_refine_diff_density_rms 0.066
_refine_ls_extinction_method none
_refine_ls_goodness_of_fit_ref 1.083
_refine_ls_hydrogen_treatment mixed
_refine_ls_matrix_type full
_refine_ls_number_parameters 117
_refine_ls_number_reflns 1177
_refine_ls_number_restraints 6
_refine_ls_restrained_S_all 1.080
_refine_ls_R_factor_all 0.0714
_refine_ls_R_factor_gt 0.0561
_refine_ls_shift/su_max 0.000
_refine_ls_shift/su_mean 0.000
_refine_ls_structure_factor_coef Fsqd
_refine_ls_weighting_details 'w=1/[\s^2^(Fo^2^)+(0.0620P)^2^+19.0994P] where P=(Fo^2^+2Fc^2^)/3'
_refine_ls_weighting_scheme calc
_refine_ls_wR_factor_gt 0.1404
_refine_ls_wR_factor_ref 0.1504
_reflns_Friedel_coverage 0.000
_reflns_number_gt 953
_reflns_number_total 1177
_reflns_threshold_expression 'I > 2\s(I)'
_cod_data_source_file xk5102sup1.cif
_cod_data_source_block 1.3GPa_lab
_cod_original_cell_volume 2940.7(12)
_cod_original_sg_symbol_H-M 'C 2/c'
_cod_database_code 2312344
_shelx_shelxl_version_number 2019/2
_shelx_space_group_comment
;
The symmetry employed for this shelxl refinement is uniquely defined
by the following loop, which should always be used as a source of
symmetry information in preference to the above space-group names.
They are only intended as comments.
;

loop_
_space_group_symop_operation_xyz
'x, y, z'
'-x, y, -z+1/2'
'x+1/2, y+1/2, z'
'-x+1/2, y+1/2, -z+1/2'
'-x, -y, -z'
'x, -y, z-1/2'
'-x+1/2, -y+1/2, -z'
'x+1/2, -y+1/2, z-1/2'

loop_
_atom_site_label
_atom_site_type_symbol
_atom_site_fract_x
_atom_site_fract_y
_atom_site_fract_z
_atom_site_U_iso_or_equiv
_atom_site_adp_type
_atom_site_occupancy
_atom_site_site_symmetry_order
_atom_site_calc_flag
_atom_site_refinement_flags_posn
_atom_site_refinement_flags_adp
_atom_site_refinement_flags_occupancy
_atom_site_disorder_assembly
_atom_site_disorder_group
K1 K 0.49287(5) 0.1425(3) 0.92115(12) 0.0274(4) Uiso 1 1 d . . . . .
C8A C 0.3268(3) 0.019(2) 0.7973(7) 0.0441(19) Uiso 1 1 d . . . . .
H1 H 0.308945 0.077008 0.809587 0.053 Uiso 1 1 calc R U . . .
C4A C 0.3840(3) -0.1696(16) 0.7963(7) 0.0245(15) Uiso 1 1 d . . . . .
C5A C 0.3479(2) -0.0585(15) 0.7392(8) 0.0206(16) Uiso 1 1 d . . . . .
C6A C 0.3538(2) -0.0735(13) 0.6947(7) 0.0152(14) Uiso 1 1 d . . . . .
C2A C 0.4291(2) -0.3163(14) 0.7717(7) 0.0171(13) Uiso 1 1 d . . . . .
N9A N 0.3714(2) -0.1201(16) 0.8335(6) 0.0345(17) Uiso 1 1 d . . . . .
N7A N 0.3119(2) 0.0609(13) 0.7395(5) 0.0300(12) Uiso 1 1 d . . . . .
H2 H 0.284921 0.146415 0.709106 0.036 Uiso 1 1 calc R U . . .
N1A N 0.39615(17) -0.2181(11) 0.7126(4) 0.0206(10) Uiso 1 1 d . . . . .
N3A N 0.42674(19) -0.2995(12) 0.8166(5) 0.0202(13) Uiso 1 1 d . . . . .
N2A N 0.47082(16) -0.4303(11) 0.7866(4) 0.0249(11) Uiso 1 1 d . . . . .
H3 H 0.493890 -0.486906 0.823390 0.030 Uiso 1 1 calc R U . . .
H4 H 0.474372 -0.446509 0.759413 0.030 Uiso 1 1 calc R U . . .
O1A O 0.32383(14) 0.0358(10) 0.6401(3) 0.0237(9) Uiso 1 1 d . . . . .
O2W O 0.45285(16) -0.3468(11) 0.9468(4) 0.0299(10) Uiso 1 1 d D . . . .
H5 H 0.4240(8) -0.320(15) 0.9063(9) 0.036 Uiso 1 1 d D U . . .
H6 H 0.4442(10) -0.497(12) 0.9662(12) 0.036 Uiso 1 1 d D U . . .
K2 K 0.26008(4) 0.5265(3) 0.57210(11) 0.0242(4) Uiso 1 1 d . . . . .
C8B C 0.1199(2) 0.7293(14) 0.5426(5) 0.0243(13) Uiso 1 1 d . . . . .
H7 H 0.121913 0.622841 0.573856 0.029 Uiso 1 1 calc R U . . .
C4B C 0.09069(19) 0.9879(15) 0.4585(5) 0.0183(11) Uiso 1 1 d . . . . .
C5B C 0.13930(19) 0.9308(13) 0.4910(5) 0.0181(11) Uiso 1 1 d . . . . .
C6B C 0.16100(18) 1.0431(13) 0.4657(5) 0.0157(11) Uiso 1 1 d . . . . .
C2B C 0.08150(19) 1.2617(14) 0.3812(5) 0.0170(11) Uiso 1 1 d . . . . .
N7B N 0.15764(17) 0.7666(12) 0.5447(4) 0.0229(11) Uiso 1 1 d . . . . .
N9B N 0.07777(18) 0.8572(13) 0.4915(5) 0.0242(11) Uiso 1 1 d . . . . .
N3B N 0.06113(17) 1.1568(11) 0.4041(4) 0.0182(10) Uiso 1 1 d . . . . .
N1B N 0.12910(16) 1.2039(11) 0.4090(4) 0.0208(10) Uiso 1 1 d . . . . .
H8 H 0.139651 1.271015 0.390285 0.025 Uiso 1 1 calc R U . . .
N2B N 0.05609(17) 1.4246(11) 0.3266(4) 0.0221(10) Uiso 1 1 d . . . . .
H9 H 0.026100 1.460463 0.306419 0.027 Uiso 1 1 calc R U . . .
H10 H 0.069920 1.492459 0.311951 0.027 Uiso 1 1 calc R U . . .
O1B O 0.20378(14) 1.0199(10) 0.4884(3) 0.0237(9) Uiso 1 1 d . . . . .
O3W O 0.22362(15) 0.2886(11) 0.6341(4) 0.0305(10) Uiso 1 1 d D . . . .
H11 H 0.208(2) 0.460(9) 0.6015(12) 0.037 Uiso 1 1 d D U . . .
H12 H 0.2070(17) 0.065(5) 0.615(2) 0.037 Uiso 1 1 d D U . . .

loop_
_atom_type_symbol
_atom_type_description
_atom_type_scat_dispersion_real
_atom_type_scat_dispersion_imag
_atom_type_scat_source
C C 0.0033 0.0016 'International Tables Vol C Tables 4.2.6.8 and 6.1.1.4'
H H 0.0000 0.0000 'International Tables Vol C Tables 4.2.6.8 and 6.1.1.4'
N N 0.0061 0.0033 'International Tables Vol C Tables 4.2.6.8 and 6.1.1.4'
O O 0.0106 0.0060 'International Tables Vol C Tables 4.2.6.8 and 6.1.1.4'
K K 0.2009 0.2494 'International Tables Vol C Tables 4.2.6.8 and 6.1.1.4'

loop_
_geom_angle_atom_site_label_1
_geom_angle_atom_site_label_2
_geom_angle_atom_site_label_3
_geom_angle
_geom_angle_site_symmetry_1
_geom_angle_site_symmetry_3
_geom_angle_publ_flag
O2W K1 O2W 85.9(3) . 1_565 ?
O2W K1 N3A 70.1(4) . . ?
O2W K1 N3A 115.4(2) 1_565 . ?
O2W K1 N3B 151.47(18) . 8_566 ?
O2W K1 N3B 121.0(2) 1_565 8_566 ?
N3A K1 N3B 102.4(4) . 8_566 ?
O2W K1 N9B 84.5(2) . 8_556 ?
O2W K1 N9B 136.9(3) 1_565 8_556 ?
N3A K1 N9B 100.43(19) . 8_556 ?
N3B K1 N9B 69.5(3) 8_566 8_556 ?
O2W K1 N9B 136.6(3) . 8_566 ?
O2W K1 N9B 83.6(2) 1_565 8_566 ?
N3A K1 N9B 150.6(4) . 8_566 ?
N3B K1 N9B 48.5(3) 8_566 8_566 ?
N9B K1 N9B 75.25(12) 8_556 8_566 ?
O2W K1 O2W 82.70(15) . 5_657 ?
O2W K1 O2W 62.75(15) 1_565 5_657 ?
N3A K1 O2W 152.8(4) . 5_657 ?
N3B K1 O2W 100.6(2) 8_566 5_657 ?
N9B K1 O2W 74.3(3) 8_556 5_657 ?
N9B K1 O2W 55.2(3) 8_566 5_657 ?
O2W K1 N3A 118.6(2) . 1_565 ?
O2W K1 N3A 65.5(3) 1_565 1_565 ?
N3A K1 N3A 75.3(2) . 1_565 ?
N3B K1 N3A 84.1(3) 8_566 1_565 ?
N9B K1 N3A 151.8(4) 8_556 1_565 ?
N9B K1 N3A 94.73(17) 8_566 1_565 ?
O2W K1 N3A 121.7(2) 5_657 1_565 ?
O2W K1 K1 47.65(18) . 1_545 ?
O2W K1 K1 133.57(19) 1_565 1_545 ?
N3A K1 K1 55.59(13) . 1_545 ?
N3B K1 K1 104.86(11) 8_566 1_545 ?
N9B K1 K1 52.39(10) 8_556 1_545 ?
N9B K1 K1 127.64(10) 8_566 1_545 ?
O2W K1 K1 104.30(9) 5_657 1_545 ?
N3A K1 K1 130.86(14) 1_565 1_545 ?
O2W K1 K1 132.35(18) . 1_565 ?
O2W K1 K1 46.43(19) 1_565 1_565 ?
N3A K1 K1 124.41(13) . 1_565 ?
N3B K1 K1 75.14(11) 8_566 1_565 ?
N9B K1 K1 127.61(10) 8_556 1_565 ?
N9B K1 K1 52.36(10) 8_566 1_565 ?
O2W K1 K1 75.70(9) 5_657 1_565 ?
N3A K1 K1 49.14(14) 1_565 1_565 ?
K1 K1 K1 180.0 1_545 1_565 ?
O2W K1 H5 19.9(2) . . ?
O2W K1 H5 84.0(14) 1_565 . ?
N3A K1 H5 54.5(10) . . ?
N3B K1 H5 153.3(14) 8_566 . ?
N9B K1 H5 99.4(10) 8_556 . ?
N9B K1 H5 154.5(9) 8_566 . ?
O2W K1 H5 99.4(8) 5_657 . ?
N3A K1 H5 100.2(6) 1_565 . ?
K1 K1 H5 52.7(13) 1_545 . ?
K1 K1 H5 127.3(13) 1_565 . ?
N9A C8A N7A 110.0(19) . . ?
N9A C8A H1 125.0 . . ?
N7A C8A H1 125.0 . . ?
N3A C4A C5A 127(2) . . ?
N3A C4A N9A 123.1(13) . . ?
C5A C4A N9A 110.0(14) . . ?
C4A C5A N7A 107(2) . . ?
C4A C5A C6A 119.4(15) . . ?
N7A C5A C6A 133.6(10) . . ?
O1A C6A N1A 118.0(18) . . ?
O1A C6A C5A 126.0(10) . . ?
N1A C6A C5A 115.9(10) . . ?
N3A C2A N2A 115.9(9) . . ?
N3A C2A N1A 129.6(11) . . ?
N2A C2A N1A 114.3(16) . . ?
C8A N9A C4A 105.5(14) . . ?
C5A N7A C8A 107.6(8) . . ?
C5A N7A H2 126.2 . . ?
C8A N7A H2 126.2 . . ?
C2A N1A C6A 117.9(15) . . ?
C2A N3A C4A 110.2(11) . . ?
C2A N3A K1 120.5(6) . . ?
C4A N3A K1 103.2(8) . . ?
C2A N3A K1 114.2(5) . 1_545 ?
C4A N3A K1 128.7(12) . 1_545 ?
K1 N3A K1 75.3(2) . 1_545 ?
C2A N2A H3 120.0 . . ?
C2A N2A H4 120.0 . . ?
H3 N2A H4 120.0 . . ?
C6A O1A K2 143.6(9) . . ?
C6A O1A K2 110.6(4) . 1_545 ?
K2 O1A K2 89.43(12) . 1_545 ?
K1 O2W K1 85.9(3) . 1_545 ?
K1 O2W K1 97.30(15) . 5_657 ?
K1 O2W K1 117.25(15) 1_545 5_657 ?
K1 O2W H5 88.3(19) . . ?
K1 O2W H5 96(4) 1_545 . ?
K1 O2W H5 146(4) 5_657 . ?
K1 O2W H6 165(2) . . ?
K1 O2W H6 100(3) 1_545 . ?
K1 O2W H6 68(2) 5_657 . ?
H5 O2W H6 104.5(6) . . ?
O1A K2 O1A 89.43(12) . 1_565 ?
O1A K2 O1B 165.8(4) . . ?
O1A K2 O1B 89.83(14) 1_565 . ?
O1A K2 O1B 90.13(14) . 1_545 ?
O1A K2 O1B 166.0(4) 1_565 1_545 ?
O1B K2 O1B 87.20(17) . 1_545 ?
O1A K2 O1B 82.9(3) . 7_566 ?
O1A K2 O1B 88.0(3) 1_565 7_566 ?
O1B K2 O1B 83.0(2) . 7_566 ?
O1B K2 O1B 78.1(2) 1_545 7_566 ?
O1A K2 O3W 82.2(3) . . ?
O1A K2 O3W 106.7(3) 1_565 . ?
O1B K2 O3W 111.5(2) . . ?
O1B K2 O3W 87.1(3) 1_545 . ?
O1B K2 O3W 158.87(14) 7_566 . ?
O1A K2 N7B 133.3(3) . . ?
O1A K2 N7B 108.0(2) 1_565 . ?
O1B K2 N7B 60.1(3) . . ?
O1B K2 N7B 82.3(2) 1_545 . ?
O1B K2 N7B 138.8(2) 7_566 . ?
O3W K2 N7B 51.5(2) . . ?
O1A K2 K2 45.81(9) . 1_545 ?
O1A K2 K2 135.24(8) 1_565 1_545 ?
O1B K2 K2 133.22(11) . 1_545 ?
O1B K2 K2 46.02(10) 1_545 1_545 ?
O1B K2 K2 86.40(8) 7_566 1_545 ?
O3W K2 K2 72.47(11) . 1_545 ?
N7B K2 K2 105.18(9) . 1_545 ?
O1A K2 K2 134.18(8) . 1_565 ?
O1A K2 K2 44.76(8) 1_565 1_565 ?
O1B K2 K2 46.78(11) . 1_565 ?
O1B K2 K2 133.98(10) 1_545 1_565 ?
O1B K2 K2 93.60(8) 7_566 1_565 ?
O3W K2 K2 107.53(11) . 1_565 ?
N7B K2 K2 74.82(9) . 1_565 ?
K2 K2 K2 180.0 1_545 1_565 ?
O1A K2 H11 100.5(7) . . ?
O1A K2 H11 108.5(9) 1_565 . ?
O1B K2 H11 93.2(7) . . ?
O1B K2 H11 85.3(9) 1_545 . ?
O1B K2 H11 163.1(9) 7_566 . ?
O3W K2 H11 18.4(6) . . ?
N7B K2 H11 33.2(6) . . ?
K2 K2 H11 84.3(9) 1_545 . ?
K2 K2 H11 95.7(9) 1_565 . ?
N7B C8B N9B 115.9(13) . . ?
N7B C8B H7 122.1 . . ?
N9B C8B H7 122.1 . . ?
N3B C4B N9B 125.4(8) . . ?
N3B C4B C5B 126.1(14) . . ?
N9B C4B C5B 108.5(9) . . ?
N7B C5B C4B 109.7(12) . . ?
N7B C5B C6B 131.4(6) . . ?
C4B C5B C6B 118.9(10) . . ?
O1B C6B N1B 119.1(12) . . ?
O1B C6B C5B 127.8(9) . . ?
N1B C6B C5B 113.0(7) . . ?
N3B C2B N2B 120.9(6) . . ?
N3B C2B N1B 123.4(9) . . ?
N2B C2B N1B 115.7(12) . . ?
C8B N7B C5B 103.1(7) . . ?
C8B N7B K2 157.2(4) . . ?
C5B N7B K2 94.0(7) . . ?
C4B N9B C8B 102.8(9) . . ?
C4B N9B K1 113.5(6) . 8_455 ?
C8B N9B K1 119.0(5) . 8_455 ?
C4B N9B K1 88.2(3) . 8_465 ?
C8B N9B K1 154.8(9) . 8_465 ?
K1 N9B K1 75.25(12) 8_455 8_465 ?
C2B N3B C4B 114.6(8) . . ?
C2B N3B K1 144.2(4) . 8_465 ?
C4B N3B K1 94.1(9) . 8_465 ?
C2B N1B C6B 123.9(12) . . ?
C2B N1B H8 118.0 . . ?
C6B N1B H8 118.0 . . ?
C2B N2B H9 120.0 . . ?
C2B N2B H10 120.0 . . ?
H9 N2B H10 120.0 . . ?
C6B O1B K2 121.1(7) . . ?
C6B O1B K2 114.6(6) . 1_565 ?
K2 O1B K2 87.20(17) . 1_565 ?
C6B O1B K2 126.8(8) . 7_566 ?
K2 O1B K2 97.0(2) . 7_566 ?
K2 O1B K2 101.9(2) 1_565 7_566 ?
K2 O3W H11 55(5) . . ?
K2 O3W H12 107(5) . . ?
H11 O3W H12 104.4(5) . . ?

loop_
_geom_bond_atom_site_label_1
_geom_bond_atom_site_label_2
_geom_bond_distance
_geom_bond_site_symmetry_2
_geom_bond_publ_flag
K1 O2W 2.676(9) . ?
K1 O2W 2.730(9) 1_565 ?
K1 N3A 2.881(9) . ?
K1 N3B 2.883(12) 8_566 ?
K1 N9B 3.017(5) 8_556 ?
K1 N9B 3.018(5) 8_566 ?
K1 O2W 3.048(10) 5_657 ?
K1 N3A 3.143(8) 1_565 ?
K1 K1 3.68424(10) 1_545 ?
K1 K1 3.68425(10) 1_565 ?
K1 H5 2.82(3) . ?
C8A N9A 1.355(11) . ?
C8A N7A 1.38(3) . ?
C8A H1 0.9300 . ?
C4A N3A 1.349(16) . ?
C4A C5A 1.362(18) . ?
C4A N9A 1.40(3) . ?
C5A N7A 1.38(2) . ?
C5A C6A 1.40(2) . ?
C6A O1A 1.281(15) . ?
C6A N1A 1.378(14) . ?
C2A N3A 1.33(2) . ?
C2A N2A 1.349(14) . ?
C2A N1A 1.366(15) . ?
N7A H2 0.8600 . ?
N2A H3 0.8600 . ?
N2A H4 0.8600 . ?
O1A K2 2.594(4) . ?
O1A K2 2.642(4) 1_545 ?
O2W H5 0.9584(19) . ?
O2W H6 0.9584(17) . ?
K2 O1B 2.654(5) . ?
K2 O1B 2.688(5) 1_545 ?
K2 O1B 2.730(12) 7_566 ?
K2 O3W 2.910(12) . ?
K2 N7B 3.378(9) . ?
K2 K2 3.68424(10) 1_545 ?
K2 K2 3.68425(10) 1_565 ?
K2 H11 2.48(8) . ?
C8B N7B 1.330(17) . ?
C8B N9B 1.370(8) . ?
C8B H7 0.9300 . ?
C4B N3B 1.361(13) . ?
C4B N9B 1.37(2) . ?
C4B C5B 1.394(9) . ?
C5B N7B 1.367(16) . ?
C5B C6B 1.41(2) . ?
C6B O1B 1.248(10) . ?
C6B N1B 1.396(11) . ?
C2B N3B 1.31(2) . ?
C2B N2B 1.352(13) . ?
C2B N1B 1.384(10) . ?
N1B H8 0.8600 . ?
N2B H9 0.8600 . ?
N2B H10 0.8600 . ?
O3W H11 0.9584(12) . ?
O3W H12 0.9584(13) . ?

loop_
_geom_hbond_atom_site_label_D
_geom_hbond_atom_site_label_H
_geom_hbond_atom_site_label_A
_geom_hbond_distance_DH
_geom_hbond_distance_HA
_geom_hbond_distance_DA
_geom_hbond_angle_DHA
_geom_hbond_site_symmetry_A
_geom_hbond_publ_flag
O2W H5 N9A 0.9584(19) 1.87(2) 2.804(10) 163(5) . yes
N7A H2 O3W 0.86 1.95 2.807(7) 172.4 . yes
O3W H11 N7B 0.9584(12) 1.88(4) 2.766(7) 152(7) . yes
N2A H3 N3B 0.86 2.14 2.974(8) 163.7 8_556 yes
N1B H8 O1A 0.86 2.10 2.946(16) 169.7 7_566 yes
O3W H12 N7B 0.9584(13) 1.99(2) 2.872(7) 153(3) 1_545 yes

loop_
_geom_torsion_atom_site_label_1
_geom_torsion_atom_site_label_2
_geom_torsion_atom_site_label_3
_geom_torsion_atom_site_label_4
_geom_torsion
_geom_torsion_site_symmetry_1
_geom_torsion_site_symmetry_2
_geom_torsion_site_symmetry_3
_geom_torsion_site_symmetry_4
_geom_torsion_publ_flag
N3A C4A C5A N7A -178.5(6) . . . . ?
N9A C4A C5A N7A -0.3(7) . . . . ?
N3A C4A C5A C6A -0.2(10) . . . . ?
N9A C4A C5A C6A 177.9(6) . . . . ?
C4A C5A C6A O1A -176.9(5) . . . . ?
N7A C5A C6A O1A 0.8(11) . . . . ?
C4A C5A C6A N1A 2.7(8) . . . . ?
N7A C5A C6A N1A -179.6(5) . . . . ?
N7A C8A N9A C4A -0.8(8) . . . . ?
N3A C4A N9A C8A 178.9(5) . . . . ?
C5A C4A N9A C8A 0.7(8) . . . . ?
C4A C5A N7A C8A -0.2(7) . . . . ?
C6A C5A N7A C8A -178.1(7) . . . . ?
N9A C8A N7A C5A 0.6(8) . . . . ?
N3A C2A N1A C6A 1.1(9) . . . . ?
N2A C2A N1A C6A -175.4(5) . . . . ?
O1A C6A N1A C2A 176.5(5) . . . . ?
C5A C6A N1A C2A -3.1(7) . . . . ?
N2A C2A N3A C4A 177.8(4) . . . . ?
N1A C2A N3A C4A 1.3(9) . . . . ?
N2A C2A N3A K1 57.9(6) . . . . ?
N1A C2A N3A K1 -118.5(6) . . . . ?
N2A C2A N3A K1 -28.7(7) . . . 1_545 ?
N1A C2A N3A K1 154.9(5) . . . 1_545 ?
C5A C4A N3A C2A -1.8(9) . . . . ?
N9A C4A N3A C2A -179.7(6) . . . . ?
C5A C4A N3A K1 128.1(7) . . . . ?
N9A C4A N3A K1 -49.8(9) . . . . ?
C5A C4A N3A K1 -150.4(8) . . . 1_545 ?
N9A C4A N3A K1 31.7(9) . . . 1_545 ?
N1A C6A O1A K2 -144.5(9) . . . . ?
C5A C6A O1A K2 35.0(13) . . . . ?
N1A C6A O1A K2 96.0(7) . . . 1_545 ?
C5A C6A O1A K2 -84.5(7) . . . 1_545 ?
N3B C4B C5B N7B 177.4(8) . . . . ?
N9B C4B C5B N7B -0.4(10) . . . . ?
N3B C4B C5B C6B -2.4(13) . . . . ?
N9B C4B C5B C6B 179.8(8) . . . . ?
N7B C5B C6B O1B -1.1(15) . . . . ?
C4B C5B C6B O1B 178.7(7) . . . . ?
N7B C5B C6B N1B -179.7(7) . . . . ?
C4B C5B C6B N1B 0.1(11) . . . . ?
N9B C8B N7B C5B -0.2(8) . . . . ?
N9B C8B N7B K2 -137.9(15) . . . . ?
C4B C5B N7B C8B 0.3(8) . . . . ?
C6B C5B N7B C8B -179.8(9) . . . . ?
C4B C5B N7B K2 165.2(6) . . . . ?
C6B C5B N7B K2 -15.0(9) . . . . ?
N3B C4B N9B C8B -177.6(7) . . . . ?
C5B C4B N9B C8B 0.3(10) . . . . ?
N3B C4B N9B K1 52.6(10) . . . 8_455 ?
C5B C4B N9B K1 -129.6(5) . . . 8_455 ?
N3B C4B N9B K1 -20.5(9) . . . 8_465 ?
C5B C4B N9B K1 157.3(6) . . . 8_465 ?
N7B C8B N9B C4B -0.1(10) . . . . ?
N7B C8B N9B K1 126.3(7) . . . 8_455 ?
N7B C8B N9B K1 -114(2) . . . 8_465 ?
N2B C2B N3B C4B 178.3(6) . . . . ?
N1B C2B N3B C4B 0.8(12) . . . . ?
N2B C2B N3B K1 -41.7(15) . . . 8_465 ?
N1B C2B N3B K1 140.9(6) . . . 8_465 ?
N9B C4B N3B C2B 179.4(9) . . . . ?
C5B C4B N3B C2B 2.0(13) . . . . ?
N9B C4B N3B K1 21.5(9) . . . 8_465 ?
C5B C4B N3B K1 -155.9(8) . . . 8_465 ?
N3B C2B N1B C6B -3.1(12) . . . . ?
N2B C2B N1B C6B 179.3(6) . . . . ?
O1B C6B N1B C2B -176.3(7) . . . . ?
C5B C6B N1B C2B 2.4(10) . . . . ?
N1B C6B O1B K2 -157.2(5) . . . . ?
C5B C6B O1B K2 24.3(12) . . . . ?
N1B C6B O1B K2 100.5(9) . . . 1_565 ?
C5B C6B O1B K2 -78.0(8) . . . 1_565 ?
N1B C6B O1B K2 -28.2(8) . . . 7_566 ?
C5B C6B O1B K2 153.3(8) . . . 7_566 ?

_cod_database_fobs_code 2312344
